data_4511781
loop_
_publ_author_name
'Venkanna, Gopaladasu T.'
'Arman, Hadi D.'
'Tonzetich, Zachary J.'

_publ_section_title
;
 Catalytic C--S Cross-Coupling Reactions Employing Ni Complexes of
 Pyrrole-Based Pincer Ligands
;
_journal_issue 9
_journal_name_full 'ACS Catalysis'
_journal_page_first 2941
_journal_paper_doi 10.1021/cs500874z
_journal_volume 4
_journal_year 2014
_chemical_formula_moiety 'C30 H51 N Ni P2 S'
_chemical_formula_sum 'C30 H51 N Ni P2 S'
_chemical_formula_weight 578.43
_chemical_name_systematic
; 
 ? 
;
_space_group_IT_number 14
_symmetry_cell_setting monoclinic
_symmetry_space_group_name_Hall '-P 2ybc'
_symmetry_space_group_name_H-M 'P 1 21/c 1'
_atom_sites_solution_hydrogens geom
_atom_sites_solution_primary direct
_atom_sites_solution_secondary difmap
_audit_creation_method SHELXL-97
_cell_angle_alpha 90.00
_cell_angle_beta 91.0240(10)
_cell_angle_gamma 90.00
_cell_formula_units_Z 4
_cell_length_a 10.2239(8)
_cell_length_b 18.5337(15)
_cell_length_c 15.7104(12)
_cell_measurement_reflns_used 15506
_cell_measurement_temperature 98(2)
_cell_measurement_theta_max 40.2
_cell_measurement_theta_min 2.4
_cell_volume 2976.4(4)
_computing_cell_refinement
;
CrystalClear-SM Expert 2.0 r5 (Rigaku, 2010)
;
_computing_data_collection
;
CrystalClear-SM Expert 2.0 r5 (Rigaku, 2010)
;
_computing_data_reduction
;
CrystalClear-SM Expert 2.0 r5 (Rigaku, 2010)
;
_computing_structure_refinement 'SHELXL-97 (Sheldrick, 1997)'
_computing_structure_solution 'SHELXS-97 (Sheldrick, 1990)'
_diffrn_ambient_temperature 98(2)
_diffrn_detector_area_resol_mean 28.5714
_diffrn_measured_fraction_theta_full 0.995
_diffrn_measured_fraction_theta_max 0.995
_diffrn_measurement_device_type
;
Saturn724 (2x2 bin mode)
;
_diffrn_measurement_method \w
_diffrn_radiation_monochromator graphite
_diffrn_radiation_source 'sealed tube'
_diffrn_radiation_type MoK\a
_diffrn_radiation_wavelength 0.71073
_diffrn_reflns_av_R_equivalents 0.0702
_diffrn_reflns_av_sigmaI/netI 0.0706
_diffrn_reflns_limit_h_max 13
_diffrn_reflns_limit_h_min -13
_diffrn_reflns_limit_k_max 21
_diffrn_reflns_limit_k_min -24
_diffrn_reflns_limit_l_max 17
_diffrn_reflns_limit_l_min -20
_diffrn_reflns_number 19362
_diffrn_reflns_reduction_process 'Lp corrections applied'
_diffrn_reflns_theta_full 27.50
_diffrn_reflns_theta_max 27.50
_diffrn_reflns_theta_min 2.55
_diffrn_standards_decay_% <1
_diffrn_standards_interval_count 0
_diffrn_standards_number 0
_exptl_absorpt_coefficient_mu 0.849
_exptl_absorpt_correction_T_max 1.000
_exptl_absorpt_correction_T_min 0.803
_exptl_absorpt_correction_type multi-scan
_exptl_absorpt_process_details 'ABSCOR (Higashi, 1995)'
_exptl_crystal_colour red
_exptl_crystal_density_diffrn 1.291
_exptl_crystal_density_method 'not measured'
_exptl_crystal_description prism
_exptl_crystal_F_000 1248
_exptl_crystal_size_max 0.30
_exptl_crystal_size_mid 0.19
_exptl_crystal_size_min 0.10
_refine_diff_density_max 0.608
_refine_diff_density_min -0.418
_refine_diff_density_rms 0.073
_refine_ls_extinction_method none
_refine_ls_goodness_of_fit_ref 1.004
_refine_ls_hydrogen_treatment mixed
_refine_ls_matrix_type full
_refine_ls_number_parameters 319
_refine_ls_number_reflns 6801
_refine_ls_number_restraints 0
_refine_ls_restrained_S_all 1.004
_refine_ls_R_factor_all 0.0376
_refine_ls_R_factor_gt 0.0352
_refine_ls_shift/su_max 0.002
_refine_ls_shift/su_mean 0.000
_refine_ls_structure_factor_coef Fsqd
_refine_ls_weighting_details 'calc w=1/[\s^2^(Fo^2^)+(0.0483P)^2^+0.8000P] where P=(Fo^2^+2Fc^2^)/3'
_refine_ls_weighting_scheme calc
_refine_ls_wR_factor_gt 0.0929
_refine_ls_wR_factor_ref 0.0950
_reflns_number_gt 6354
_reflns_number_total 6801
_reflns_threshold_expression >2sigma(I)
_cod_data_source_file cs500874z_si_002.cif
_cod_data_source_block '[Ni(SH)(CyPNP)]'
_cod_depositor_comments 'Adding full bibliography for 4511774--4511781.cif.'
_cod_original_sg_symbol_H-M 'P 2(1)/c'
_cod_database_code 4511781

loop_
_symmetry_equiv_pos_as_xyz
'x, y, z'
'-x, y+1/2, -z+1/2'
'-x, -y, -z'
'x, -y-1/2, z-1/2'

loop_
_atom_site_label
_atom_site_type_symbol
_atom_site_fract_x
_atom_site_fract_y
_atom_site_fract_z
_atom_site_U_iso_or_equiv
_atom_site_adp_type
_atom_site_occupancy
_atom_site_symmetry_multiplicity
_atom_site_calc_flag
_atom_site_refinement_flags
Ni1 Ni 0.288405(17) 0.718547(9) 0.791321(12) 0.01137(7) Uani 1 1 d .
P1 P 0.10008(4) 0.722934(19) 0.72294(3) 0.01258(9) Uani 1 1 d .
S1 S 0.40259(4) 0.780722(19) 0.70203(3) 0.01805(10) Uani 1 1 d .
P2 P 0.46051(3) 0.685928(19) 0.86667(2) 0.01242(9) Uani 1 1 d .
N1 N 0.19781(12) 0.66850(7) 0.87458(8) 0.0147(2) Uani 1 1 d .
C12 C 0.09146(13) 0.66377(7) 0.62876(10) 0.0137(3) Uani 1 1 d .
H12A H -0.0010 0.6557 0.6143 0.016 Uiso 1 1 calc R
C6 C 0.02392(14) 0.80834(8) 0.68870(10) 0.0154(3) Uani 1 1 d .
H6A H 0.0647 0.8223 0.6352 0.019 Uiso 1 1 calc R
C23 C 0.80013(15) 0.79012(8) 0.95761(11) 0.0186(3) Uani 1 1 d .
H23A H 0.8745 0.7729 0.9910 0.022 Uiso 1 1 calc R
H23B H 0.8318 0.8064 0.9030 0.022 Uiso 1 1 calc R
C4 C 0.25157(14) 0.63575(8) 0.94592(10) 0.0162(3) Uani 1 1 d .
C19 C 0.58333(14) 0.75505(8) 0.89208(10) 0.0147(3) Uani 1 1 d .
H19A H 0.6160 0.7730 0.8378 0.018 Uiso 1 1 calc R
C1 C 0.06780(14) 0.64813(8) 0.86907(10) 0.0161(3) Uani 1 1 d .
C25 C 0.55017(14) 0.60676(8) 0.82699(10) 0.0148(3) Uani 1 1 d .
H25A H 0.6145 0.5929 0.8710 0.018 Uiso 1 1 calc R
C24 C 0.70244(14) 0.72808(8) 0.94370(11) 0.0167(3) Uani 1 1 d .
H24A H 0.7443 0.6890 0.9134 0.020 Uiso 1 1 calc R
H24B H 0.6744 0.7098 0.9983 0.020 Uiso 1 1 calc R
C30 C 0.62516(15) 0.62223(8) 0.74537(11) 0.0178(3) Uani 1 1 d .
H30A H 0.5643 0.6365 0.7004 0.021 Uiso 1 1 calc R
H30B H 0.6860 0.6617 0.7552 0.021 Uiso 1 1 calc R
C5 C -0.01293(14) 0.68034(8) 0.79840(10) 0.0175(3) Uani 1 1 d .
H5A H -0.0725 0.7161 0.8208 0.021 Uiso 1 1 calc R
H5B H -0.0640 0.6431 0.7699 0.021 Uiso 1 1 calc R
C16 C 0.14948(15) 0.64033(9) 0.47618(10) 0.0185(3) Uani 1 1 d .
H16A H 0.1970 0.6595 0.4283 0.022 Uiso 1 1 calc R
H16B H 0.0587 0.6348 0.4585 0.022 Uiso 1 1 calc R
C11 C 0.05281(14) 0.86867(8) 0.75325(11) 0.0181(3) Uani 1 1 d .
H11A H 0.0139 0.8567 0.8073 0.022 Uiso 1 1 calc R
H11B H 0.1466 0.8729 0.7623 0.022 Uiso 1 1 calc R
C13 C 0.15252(15) 0.59058(8) 0.65293(10) 0.0181(3) Uani 1 1 d .
H13A H 0.2442 0.5973 0.6677 0.022 Uiso 1 1 calc R
H13B H 0.1091 0.5713 0.7024 0.022 Uiso 1 1 calc R
C17 C 0.15807(14) 0.69402(8) 0.55002(10) 0.0160(3) Uani 1 1 d .
H17A H 0.2492 0.7041 0.5635 0.019 Uiso 1 1 calc R
H17B H 0.1163 0.7389 0.5333 0.019 Uiso 1 1 calc R
C18 C 0.39196(14) 0.65294(8) 0.96690(10) 0.0168(3) Uani 1 1 d .
H18A H 0.4381 0.6102 0.9866 0.020 Uiso 1 1 calc R
H18B H 0.3981 0.6897 1.0108 0.020 Uiso 1 1 calc R
C22 C 0.73635(15) 0.85314(8) 1.00358(11) 0.0205(3) Uani 1 1 d .
H22A H 0.7992 0.8920 1.0106 0.025 Uiso 1 1 calc R
H22B H 0.7097 0.8377 1.0597 0.025 Uiso 1 1 calc R
C20 C 0.51861(15) 0.81941(8) 0.93676(12) 0.0199(3) Uani 1 1 d .
H20A H 0.4468 0.8373 0.9015 0.024 Uiso 1 1 calc R
H20B H 0.4831 0.8035 0.9905 0.024 Uiso 1 1 calc R
C21 C 0.61719(15) 0.88045(8) 0.95322(12) 0.0218(3) Uani 1 1 d .
H21A H 0.6451 0.9001 0.8993 0.026 Uiso 1 1 calc R
H21B H 0.5754 0.9188 0.9848 0.026 Uiso 1 1 calc R
C2 C 0.03996(15) 0.60222(9) 0.93541(11) 0.0210(3) Uani 1 1 d .
H2A H -0.0402 0.5806 0.9460 0.025 Uiso 1 1 calc R
C10 C -0.00219(15) 0.94072(8) 0.72118(12) 0.0226(3) Uani 1 1 d .
H10A H 0.0138 0.9775 0.7640 0.027 Uiso 1 1 calc R
H10B H 0.0431 0.9548 0.6701 0.027 Uiso 1 1 calc R
C26 C 0.45647(15) 0.54265(8) 0.81387(11) 0.0198(3) Uani 1 1 d .
H26A H 0.4133 0.5321 0.8669 0.024 Uiso 1 1 calc R
H26B H 0.3898 0.5553 0.7718 0.024 Uiso 1 1 calc R
C7 C -0.12466(15) 0.80304(9) 0.67093(11) 0.0202(3) Uani 1 1 d .
H7A H -0.1417 0.7661 0.6285 0.024 Uiso 1 1 calc R
H7B H -0.1685 0.7892 0.7227 0.024 Uiso 1 1 calc R
C3 C 0.15771(15) 0.59429(9) 0.98467(11) 0.0211(3) Uani 1 1 d .
H3A H 0.1690 0.5665 1.0335 0.025 Uiso 1 1 calc R
C29 C 0.70010(15) 0.55490(9) 0.71806(11) 0.0218(3) Uani 1 1 d .
H29A H 0.7649 0.5427 0.7616 0.026 Uiso 1 1 calc R
H29B H 0.7457 0.5649 0.6657 0.026 Uiso 1 1 calc R
C9 C -0.14877(15) 0.93642(9) 0.70164(12) 0.0234(3) Uani 1 1 d .
H9A H -0.1785 0.9819 0.6777 0.028 Uiso 1 1 calc R
H9B H -0.1953 0.9283 0.7540 0.028 Uiso 1 1 calc R
C15 C 0.20546(16) 0.56641(9) 0.50016(11) 0.0225(3) Uani 1 1 d .
H15A H 0.1919 0.5332 0.4531 0.027 Uiso 1 1 calc R
H15B H 0.2989 0.5706 0.5108 0.027 Uiso 1 1 calc R
C28 C 0.60743(17) 0.49078(9) 0.70407(12) 0.0247(4) Uani 1 1 d .
H28A H 0.5474 0.5013 0.6572 0.030 Uiso 1 1 calc R
H28B H 0.6577 0.4483 0.6893 0.030 Uiso 1 1 calc R
C14 C 0.13986(17) 0.53684(8) 0.57935(11) 0.0226(3) Uani 1 1 d .
H14A H 0.1804 0.4915 0.5957 0.027 Uiso 1 1 calc R
H14B H 0.0481 0.5278 0.5668 0.027 Uiso 1 1 calc R
C27 C 0.53012(16) 0.47569(8) 0.78422(12) 0.0239(3) Uani 1 1 d .
H27A H 0.5896 0.4598 0.8292 0.029 Uiso 1 1 calc R
H27B H 0.4681 0.4371 0.7729 0.029 Uiso 1 1 calc R
C8 C -0.17965(16) 0.87552(9) 0.63900(11) 0.0233(3) Uani 1 1 d .
H8A H -0.1423 0.8868 0.5843 0.028 Uiso 1 1 calc R
H8B H -0.2737 0.8715 0.6312 0.028 Uiso 1 1 calc R
H1A H 0.318(2) 0.8077(12) 0.6513(16) 0.035 Uiso 1 1 d .

loop_
_atom_site_aniso_label
_atom_site_aniso_U_11
_atom_site_aniso_U_22
_atom_site_aniso_U_33
_atom_site_aniso_U_23
_atom_site_aniso_U_13
_atom_site_aniso_U_12
Ni1 0.01228(11) 0.01115(11) 0.01066(11) 0.00051(6) -0.00049(7) -0.00116(6)
P1 0.01253(18) 0.01298(18) 0.01221(19) -0.00143(13) -0.00061(14) -0.00004(12)
S1 0.01773(19) 0.01865(19) 0.0177(2) 0.00536(13) -0.00028(14) -0.00412(13)
P2 0.01367(17) 0.01208(18) 0.01147(18) -0.00035(13) -0.00095(13) -0.00016(12)
N1 0.0159(6) 0.0146(6) 0.0136(6) 0.0003(5) 0.0018(5) -0.0012(4)
C12 0.0150(6) 0.0122(6) 0.0140(7) -0.0022(5) -0.0007(5) -0.0001(5)
C6 0.0162(7) 0.0147(7) 0.0153(7) -0.0029(6) -0.0011(5) 0.0015(5)
C23 0.0159(7) 0.0220(7) 0.0179(8) -0.0011(6) -0.0040(6) -0.0027(6)
C4 0.0199(7) 0.0149(7) 0.0139(7) 0.0002(6) 0.0019(5) 0.0008(5)
C19 0.0153(6) 0.0145(7) 0.0141(7) -0.0015(5) -0.0015(5) -0.0013(5)
C1 0.0148(6) 0.0169(7) 0.0168(8) -0.0026(6) 0.0035(5) -0.0021(5)
C25 0.0159(6) 0.0124(6) 0.0160(7) -0.0006(5) -0.0015(5) 0.0014(5)
C24 0.0168(7) 0.0167(7) 0.0165(8) -0.0010(6) -0.0034(6) 0.0002(5)
C30 0.0189(7) 0.0158(7) 0.0187(8) -0.0006(6) 0.0020(6) 0.0013(5)
C5 0.0145(6) 0.0216(7) 0.0164(8) -0.0009(6) 0.0026(5) -0.0014(5)
C16 0.0218(7) 0.0208(7) 0.0129(7) -0.0018(6) -0.0004(5) 0.0002(6)
C11 0.0169(7) 0.0184(7) 0.0188(8) -0.0047(6) -0.0028(6) 0.0007(5)
C13 0.0250(7) 0.0131(6) 0.0162(8) -0.0005(6) -0.0011(6) 0.0004(6)
C17 0.0201(7) 0.0138(6) 0.0142(7) -0.0005(6) -0.0002(5) -0.0008(5)
C18 0.0200(7) 0.0182(7) 0.0122(7) 0.0024(6) -0.0001(5) -0.0003(6)
C22 0.0240(8) 0.0192(7) 0.0181(8) -0.0037(6) -0.0043(6) -0.0054(6)
C20 0.0180(7) 0.0151(7) 0.0266(9) -0.0047(6) -0.0024(6) 0.0003(5)
C21 0.0228(7) 0.0157(7) 0.0270(9) -0.0043(6) -0.0038(6) -0.0014(6)
C2 0.0216(7) 0.0210(7) 0.0207(8) 0.0020(6) 0.0057(6) -0.0050(6)
C10 0.0214(7) 0.0154(7) 0.0311(9) -0.0053(6) 0.0001(6) 0.0022(6)
C26 0.0190(7) 0.0141(7) 0.0262(9) -0.0012(6) 0.0008(6) -0.0011(6)
C7 0.0185(7) 0.0200(7) 0.0219(8) -0.0062(6) -0.0058(6) 0.0018(6)
C3 0.0268(8) 0.0198(7) 0.0170(8) 0.0046(6) 0.0040(6) -0.0011(6)
C29 0.0240(8) 0.0190(7) 0.0226(9) -0.0008(6) 0.0040(6) 0.0046(6)
C9 0.0224(8) 0.0218(8) 0.0258(9) -0.0058(7) -0.0023(6) 0.0068(6)
C15 0.0276(8) 0.0201(7) 0.0199(8) -0.0071(6) 0.0016(6) 0.0033(6)
C28 0.0308(8) 0.0166(7) 0.0265(9) -0.0068(7) 0.0008(7) 0.0042(6)
C14 0.0325(8) 0.0146(7) 0.0205(8) -0.0037(6) 0.0009(6) 0.0005(6)
C27 0.0270(8) 0.0127(7) 0.0320(10) -0.0027(6) 0.0008(7) -0.0007(6)
C8 0.0244(8) 0.0256(8) 0.0197(8) -0.0043(7) -0.0063(6) 0.0079(6)

loop_
_atom_type_symbol
_atom_type_description
_atom_type_scat_dispersion_real
_atom_type_scat_dispersion_imag
_atom_type_scat_source
C C 0.0033 0.0016 'International Tables Vol C Tables 4.2.6.8 and 6.1.1.4'
H H 0.0000 0.0000 'International Tables Vol C Tables 4.2.6.8 and 6.1.1.4'
N N 0.0061 0.0033 'International Tables Vol C Tables 4.2.6.8 and 6.1.1.4'
P P 0.1023 0.0942 'International Tables Vol C Tables 4.2.6.8 and 6.1.1.4'
S S 0.1246 0.1234 'International Tables Vol C Tables 4.2.6.8 and 6.1.1.4'
Ni Ni 0.3393 1.1124 'International Tables Vol C Tables 4.2.6.8 and 6.1.1.4'

loop_
_geom_angle_atom_site_label_1
_geom_angle_atom_site_label_2
_geom_angle_atom_site_label_3
_geom_angle
N1 Ni1 S1 175.65(4)
N1 Ni1 P2 83.56(4)
S1 Ni1 P2 93.421(16)
N1 Ni1 P1 85.36(4)
S1 Ni1 P1 98.133(17)
P2 Ni1 P1 165.294(16)
C6 P1 C12 105.27(7)
C6 P1 C5 106.79(7)
C12 P1 C5 103.86(7)
C6 P1 Ni1 122.63(5)
C12 P1 Ni1 113.63(5)
C5 P1 Ni1 102.93(5)
Ni1 S1 H1A 104.3(11)
C19 P2 C18 108.41(7)
C19 P2 C25 106.67(7)
C18 P2 C25 102.95(7)
C19 P2 Ni1 117.77(5)
C18 P2 Ni1 103.88(5)
C25 P2 Ni1 115.89(5)
C4 N1 C1 107.40(13)
C4 N1 Ni1 126.39(10)
C1 N1 Ni1 125.53(11)
C17 C12 C13 109.79(12)
C17 C12 P1 114.57(10)
C13 C12 P1 108.26(10)
C17 C12 H12A 108.0
C13 C12 H12A 108.0
P1 C12 H12A 108.0
C11 C6 C7 110.08(12)
C11 C6 P1 110.98(10)
C7 C6 P1 114.10(10)
C11 C6 H6A 107.1
C7 C6 H6A 107.1
P1 C6 H6A 107.1
C22 C23 C24 110.98(13)
C22 C23 H23A 109.4
C24 C23 H23A 109.4
C22 C23 H23B 109.4
C24 C23 H23B 109.4
H23A C23 H23B 108.0
C3 C4 N1 109.47(13)
C3 C4 C18 133.73(14)
N1 C4 C18 116.76(13)
C24 C19 C20 110.78(12)
C24 C19 P2 114.93(10)
C20 C19 P2 110.03(10)
C24 C19 H19A 106.9
C20 C19 H19A 106.9
P2 C19 H19A 106.9
C2 C1 N1 109.41(13)
C2 C1 C5 133.51(14)
N1 C1 C5 117.03(13)
C30 C25 C26 110.62(13)
C30 C25 P2 113.14(10)
C26 C25 P2 110.35(10)
C30 C25 H25A 107.5
C26 C25 H25A 107.5
P2 C25 H25A 107.5
C19 C24 C23 109.83(12)
C19 C24 H24A 109.7
C23 C24 H24A 109.7
C19 C24 H24B 109.7
C23 C24 H24B 109.7
H24A C24 H24B 108.2
C29 C30 C25 110.04(13)
C29 C30 H30A 109.7
C25 C30 H30A 109.7
C29 C30 H30B 109.7
C25 C30 H30B 109.7
H30A C30 H30B 108.2
C1 C5 P1 107.68(10)
C1 C5 H5A 110.2
P1 C5 H5A 110.2
C1 C5 H5B 110.2
P1 C5 H5B 110.2
H5A C5 H5B 108.5
C17 C16 C15 112.32(13)
C17 C16 H16A 109.1
C15 C16 H16A 109.1
C17 C16 H16B 109.1
C15 C16 H16B 109.1
H16A C16 H16B 107.9
C10 C11 C6 110.66(13)
C10 C11 H11A 109.5
C6 C11 H11A 109.5
C10 C11 H11B 109.5
C6 C11 H11B 109.5
H11A C11 H11B 108.1
C14 C13 C12 111.05(12)
C14 C13 H13A 109.4
C12 C13 H13A 109.4
C14 C13 H13B 109.4
C12 C13 H13B 109.4
H13A C13 H13B 108.0
C12 C17 C16 110.77(12)
C12 C17 H17A 109.5
C16 C17 H17A 109.5
C12 C17 H17B 109.5
C16 C17 H17B 109.5
H17A C17 H17B 108.1
C4 C18 P2 105.07(10)
C4 C18 H18A 110.7
P2 C18 H18A 110.7
C4 C18 H18B 110.7
P2 C18 H18B 110.7
H18A C18 H18B 108.8
C23 C22 C21 110.62(13)
C23 C22 H22A 109.5
C21 C22 H22A 109.5
C23 C22 H22B 109.5
C21 C22 H22B 109.5
H22A C22 H22B 108.1
C21 C20 C19 111.21(13)
C21 C20 H20A 109.4
C19 C20 H20A 109.4
C21 C20 H20B 109.4
C19 C20 H20B 109.4
H20A C20 H20B 108.0
C22 C21 C20 111.02(13)
C22 C21 H21A 109.4
C20 C21 H21A 109.4
C22 C21 H21B 109.4
C20 C21 H21B 109.4
H21A C21 H21B 108.0
C1 C2 C3 106.85(14)
C1 C2 H2A 126.6
C3 C2 H2A 126.6
C9 C10 C11 111.97(13)
C9 C10 H10A 109.2
C11 C10 H10A 109.2
C9 C10 H10B 109.2
C11 C10 H10B 109.2
H10A C10 H10B 107.9
C27 C26 C25 111.04(13)
C27 C26 H26A 109.4
C25 C26 H26A 109.4
C27 C26 H26B 109.4
C25 C26 H26B 109.4
H26A C26 H26B 108.0
C8 C7 C6 110.90(13)
C8 C7 H7A 109.5
C6 C7 H7A 109.5
C8 C7 H7B 109.5
C6 C7 H7B 109.5
H7A C7 H7B 108.0
C4 C3 C2 106.86(14)
C4 C3 H3A 126.6
C2 C3 H3A 126.6
C30 C29 C28 111.17(13)
C30 C29 H29A 109.4
C28 C29 H29A 109.4
C30 C29 H29B 109.4
C28 C29 H29B 109.4
H29A C29 H29B 108.0
C10 C9 C8 111.05(13)
C10 C9 H9A 109.4
C8 C9 H9A 109.4
C10 C9 H9B 109.4
C8 C9 H9B 109.4
H9A C9 H9B 108.0
C14 C15 C16 110.76(14)
C14 C15 H15A 109.5
C16 C15 H15A 109.5
C14 C15 H15B 109.5
C16 C15 H15B 109.5
H15A C15 H15B 108.1
C27 C28 C29 110.61(14)
C27 C28 H28A 109.5
C29 C28 H28A 109.5
C27 C28 H28B 109.5
C29 C28 H28B 109.5
H28A C28 H28B 108.1
C15 C14 C13 110.49(13)
C15 C14 H14A 109.6
C13 C14 H14A 109.6
C15 C14 H14B 109.6
C13 C14 H14B 109.6
H14A C14 H14B 108.1
C28 C27 C26 111.61(14)
C28 C27 H27A 109.3
C26 C27 H27A 109.3
C28 C27 H27B 109.3
C26 C27 H27B 109.3
H27A C27 H27B 108.0
C9 C8 C7 111.45(13)
C9 C8 H8A 109.3
C7 C8 H8A 109.3
C9 C8 H8B 109.3
C7 C8 H8B 109.3
H8A C8 H8B 108.0

loop_
_geom_bond_atom_site_label_1
_geom_bond_atom_site_label_2
_geom_bond_distance
Ni1 N1 1.8635(13)
Ni1 S1 2.1719(4)
Ni1 P2 2.1882(4)
Ni1 P1 2.1896(4)
P1 C6 1.8402(15)
P1 C12 1.8424(15)
P1 C5 1.8473(16)
S1 H1A 1.27(2)
P2 C19 1.8328(14)
P2 C18 1.8396(16)
P2 C25 1.8446(15)
N1 C4 1.3801(19)
N1 C1 1.3830(18)
C12 C17 1.529(2)
C12 C13 1.5379(19)
C12 H12A 0.9800
C6 C11 1.535(2)
C6 C7 1.5427(19)
C6 H6A 0.9800
C23 C22 1.526(2)
C23 C24 1.536(2)
C23 H23A 0.9700
C23 H23B 0.9700
C4 C3 1.379(2)
C4 C18 1.501(2)
C19 C24 1.5347(19)
C19 C20 1.540(2)
C19 H19A 0.9800
C1 C2 1.379(2)
C1 C5 1.496(2)
C25 C30 1.533(2)
C25 C26 1.5378(19)
C25 H25A 0.9800
C24 H24A 0.9700
C24 H24B 0.9700
C30 C29 1.530(2)
C30 H30A 0.9700
C30 H30B 0.9700
C5 H5A 0.9700
C5 H5B 0.9700
C16 C17 1.530(2)
C16 C15 1.529(2)
C16 H16A 0.9700
C16 H16B 0.9700
C11 C10 1.531(2)
C11 H11A 0.9700
C11 H11B 0.9700
C13 C14 1.530(2)
C13 H13A 0.9700
C13 H13B 0.9700
C17 H17A 0.9700
C17 H17B 0.9700
C18 H18A 0.9700
C18 H18B 0.9700
C22 C21 1.527(2)
C22 H22A 0.9700
C22 H22B 0.9700
C20 C21 1.534(2)
C20 H20A 0.9700
C20 H20B 0.9700
C21 H21A 0.9700
C21 H21B 0.9700
C2 C3 1.427(2)
C2 H2A 0.9300
C10 C9 1.526(2)
C10 H10A 0.9700
C10 H10B 0.9700
C26 C27 1.529(2)
C26 H26A 0.9700
C26 H26B 0.9700
C7 C8 1.537(2)
C7 H7A 0.9700
C7 H7B 0.9700
C3 H3A 0.9300
C29 C28 1.533(2)
C29 H29A 0.9700
C29 H29B 0.9700
C9 C8 1.527(2)
C9 H9A 0.9700
C9 H9B 0.9700
C15 C14 1.526(2)
C15 H15A 0.9700
C15 H15B 0.9700
C28 C27 1.524(3)
C28 H28A 0.9700
C28 H28B 0.9700
C14 H14A 0.9700
C14 H14B 0.9700
C27 H27A 0.9700
C27 H27B 0.9700
C8 H8A 0.9700
C8 H8B 0.9700
